data_7151461
loop_
_publ_author_name
'Schulte, J. Hilko'
'Werz, Daniel B.'
'Rominger, Frank'
'Gleiter, Rolf'

_publ_section_title
;
 Syntheses and solid state structures of cyclic diynes with two
 chalcogen centres ? a competition between weak interactions
;
_journal_issue 15
_journal_name_full 'Organic &amp;  Biomolecular Chemistry'
_journal_page_first 2788
_journal_paper_doi 10.1039/b303653g
_journal_volume 1
_journal_year 2003
_chemical_formula_sum 'C14 H20 S2'
_chemical_formula_weight 252.42
_chemical_name_systematic
;
?
;
_space_group_IT_number 14
_symmetry_cell_setting monoclinic
_symmetry_space_group_name_Hall '-P 2ybc'
_symmetry_space_group_name_H-M 'P 1 21/c 1'
_atom_sites_solution_hydrogens geom
_atom_sites_solution_primary direct
_atom_sites_solution_secondary difmap
_audit_creation_method SHELXL-97
_cell_angle_alpha 90.00
_cell_angle_beta 94.9720(10)
_cell_angle_gamma 90.00
_cell_formula_units_Z 4
_cell_length_a 14.4829(2)
_cell_length_b 10.9233(2)
_cell_length_c 9.01740(10)
_cell_measurement_temperature 200(2)
_cell_volume 1421.19(4)
_computing_cell_refinement 'Bruker SMART'
_computing_data_collection 'Bruker SMART'
_computing_data_reduction 'Bruker SHELXTL'
_computing_molecular_graphics 'Bruker SHELXTL'
_computing_publication_material 'Bruker SHELXTL'
_computing_structure_refinement 'SHELXL-97 (Sheldrick, 1997)'
_computing_structure_solution 'SHELXS-97 (Sheldrick, 1990)'
_diffrn_ambient_temperature 200(2)
_diffrn_measured_fraction_theta_full 0.998
_diffrn_measured_fraction_theta_max 0.998
_diffrn_measurement_device_type 'CCD area detector'
_diffrn_measurement_method 'phi and omega scans'
_diffrn_radiation_monochromator graphite
_diffrn_radiation_source 'fine-focus sealed tube'
_diffrn_radiation_type MoK\a
_diffrn_radiation_wavelength 0.71073
_diffrn_reflns_av_R_equivalents 0.0283
_diffrn_reflns_av_sigmaI/netI 0.0209
_diffrn_reflns_limit_h_max 18
_diffrn_reflns_limit_h_min -18
_diffrn_reflns_limit_k_max 14
_diffrn_reflns_limit_k_min -14
_diffrn_reflns_limit_l_max 11
_diffrn_reflns_limit_l_min -11
_diffrn_reflns_number 14396
_diffrn_reflns_theta_full 27.49
_diffrn_reflns_theta_max 27.49
_diffrn_reflns_theta_min 2.34
_exptl_absorpt_coefficient_mu 0.348
_exptl_absorpt_correction_T_max 0.9149
_exptl_absorpt_correction_T_min 0.8967
_exptl_absorpt_correction_type multi-scan
_exptl_absorpt_process_details 'Blessing, Acta Cryst. (1995) A51 33-38.'
_exptl_crystal_colour colorless
_exptl_crystal_density_diffrn 1.180
_exptl_crystal_density_method 'not measured'
_exptl_crystal_description polyhedron
_exptl_crystal_F_000 544
_exptl_crystal_size_max 0.32
_exptl_crystal_size_mid 0.30
_exptl_crystal_size_min 0.26
_refine_diff_density_max 0.390
_refine_diff_density_min -0.328
_refine_diff_density_rms 0.053
_refine_ls_extinction_coef 0.032(2)
_refine_ls_extinction_expression Fc^*^=kFc[1+0.001xFc^2^\l^3^/sin(2\q)]^-1/4^
_refine_ls_extinction_method SHELXL
_refine_ls_goodness_of_fit_ref 1.043
_refine_ls_hydrogen_treatment constr
_refine_ls_matrix_type full
_refine_ls_number_parameters 146
_refine_ls_number_reflns 3258
_refine_ls_number_restraints 0
_refine_ls_restrained_S_all 1.043
_refine_ls_R_factor_all 0.0368
_refine_ls_R_factor_gt 0.0307
_refine_ls_shift/su_max 0.318
_refine_ls_shift/su_mean 0.017
_refine_ls_structure_factor_coef Fsqd
_refine_ls_weighting_details 'calc w=1/[\s^2^(Fo^2^)+(0.0421P)^2^+0.3626P] where P=(Fo^2^+2Fc^2^)/3'
_refine_ls_weighting_scheme calc
_refine_ls_wR_factor_gt 0.0802
_refine_ls_wR_factor_ref 0.0844
_reflns_number_gt 2831
_reflns_number_total 3258
_reflns_threshold_expression >2sigma(I)
_cod_data_source_file b303653g.txt
_cod_data_source_block hse20_(in_paper_7S23)
_cod_depositor_comments
;
The following automatic conversions were performed:
'_symmetry_cell_setting' value 'Monoclinic' changed to 'monoclinic'
according to '/home/saulius/struct/CIF-dictionaries/cif_core.dic'
dictionary named 'cif_core.dic' version 2.4.1 from 2010-06-29.

Automatic conversion script
Id: cif_fix_enum 1527 2010-12-29 10:47:43Z saulius 
;
_cod_original_sg_symbol_H-M P2(1)/c
_cod_database_code 7151461

loop_
_symmetry_equiv_pos_as_xyz
'x, y, z'
'-x, y+1/2, -z+1/2'
'-x, -y, -z'
'x, -y-1/2, z-1/2'

loop_
_atom_site_label
_atom_site_type_symbol
_atom_site_fract_x
_atom_site_fract_y
_atom_site_fract_z
_atom_site_U_iso_or_equiv
_atom_site_adp_type
_atom_site_occupancy
_atom_site_symmetry_multiplicity
_atom_site_calc_flag
_atom_site_refinement_flags
_atom_site_disorder_assembly
_atom_site_disorder_group
S1 S 1.01295(2) 0.06083(3) 0.22106(4) 0.04089(12) Uani 1 1 d . . .
S2 S 0.74544(2) 0.42657(3) 0.22037(4) 0.03722(11) Uani 1 1 d . . .
C2 C 0.93918(8) -0.03075(11) 0.30583(14) 0.0332(3) Uani 1 1 d . . .
C3 C 0.88919(8) -0.09625(11) 0.36848(14) 0.0328(3) Uani 1 1 d . . .
C4 C 0.82458(9) -0.17633(11) 0.43908(14) 0.0338(3) Uani 1 1 d . . .
H4A H 0.7891 -0.1269 0.5065 0.041 Uiso 1 1 calc R . .
H4B H 0.8604 -0.2382 0.5002 0.041 Uiso 1 1 calc R . .
C5 C 0.75675(9) -0.24187(11) 0.32618(15) 0.0365(3) Uani 1 1 d . . .
H5A H 0.7922 -0.2969 0.2649 0.044 Uiso 1 1 calc R . .
H5B H 0.7148 -0.2934 0.3808 0.044 Uiso 1 1 calc R . .
C6 C 0.69836(9) -0.15604(12) 0.22313(14) 0.0360(3) Uani 1 1 d . . .
H6A H 0.7404 -0.1039 0.1694 0.043 Uiso 1 1 calc R . .
H6B H 0.6612 -0.2058 0.1481 0.043 Uiso 1 1 calc R . .
C7 C 0.63318(9) -0.07365(12) 0.30139(14) 0.0365(3) Uani 1 1 d . . .
H7A H 0.6702 -0.0221 0.3747 0.044 Uiso 1 1 calc R . .
H7B H 0.5917 -0.1253 0.3567 0.044 Uiso 1 1 calc R . .
C8 C 0.57429(9) 0.00900(13) 0.19522(15) 0.0402(3) Uani 1 1 d . . .
H8A H 0.6158 0.0642 0.1448 0.048 Uiso 1 1 calc R . .
H8B H 0.5408 -0.0425 0.1178 0.048 Uiso 1 1 calc R . .
C9 C 0.50403(9) 0.08632(13) 0.26961(17) 0.0436(3) Uani 1 1 d . . .
H9A H 0.4607 0.0310 0.3161 0.052 Uiso 1 1 calc R . .
H9B H 0.4675 0.1344 0.1921 0.052 Uiso 1 1 calc R . .
C10 C 0.54685(9) 0.17423(12) 0.38839(15) 0.0381(3) Uani 1 1 d . . .
H10A H 0.4967 0.2221 0.4289 0.046 Uiso 1 1 calc R . .
H10B H 0.5781 0.1260 0.4711 0.046 Uiso 1 1 calc R . .
C11 C 0.61398(8) 0.25896(11) 0.33168(14) 0.0322(3) Uani 1 1 d . . .
C12 C 0.66925(8) 0.32570(11) 0.28272(14) 0.0309(3) Uani 1 1 d . . .
C14 C 0.81442(8) 0.32769(11) 0.11104(13) 0.0310(3) Uani 1 1 d . . .
H14A H 0.7725 0.2817 0.0386 0.037 Uiso 1 1 calc R . .
H14B H 0.8552 0.3791 0.0541 0.037 Uiso 1 1 calc R . .
C15 C 0.87374(8) 0.23735(11) 0.20562(12) 0.0291(2) Uani 1 1 d . . .
H15A H 0.9149 0.2828 0.2797 0.035 Uiso 1 1 calc R . .
H15B H 0.8331 0.1839 0.2604 0.035 Uiso 1 1 calc R . .
C16 C 0.93197(8) 0.15895(11) 0.11107(13) 0.0308(3) Uani 1 1 d . . .
H16A H 0.9671 0.2129 0.0480 0.037 Uiso 1 1 calc R . .
H16B H 0.8904 0.1073 0.0443 0.037 Uiso 1 1 calc R . .

loop_
_atom_site_aniso_label
_atom_site_aniso_U_11
_atom_site_aniso_U_22
_atom_site_aniso_U_33
_atom_site_aniso_U_23
_atom_site_aniso_U_13
_atom_site_aniso_U_12
S1 0.02495(17) 0.0423(2) 0.0556(2) 0.01026(15) 0.00436(14) 0.00302(12)
S2 0.03306(18) 0.02300(16) 0.0564(2) 0.00260(13) 0.00850(14) -0.00128(11)
C2 0.0313(6) 0.0304(6) 0.0374(6) 0.0000(5) -0.0003(5) 0.0059(5)
C3 0.0322(6) 0.0303(6) 0.0356(6) 0.0002(5) 0.0000(5) 0.0065(5)
C4 0.0375(6) 0.0317(6) 0.0329(6) 0.0024(5) 0.0075(5) 0.0060(5)
C5 0.0435(7) 0.0277(6) 0.0402(7) -0.0050(5) 0.0140(5) -0.0022(5)
C6 0.0370(7) 0.0414(7) 0.0300(6) -0.0064(5) 0.0055(5) -0.0079(5)
C7 0.0383(7) 0.0395(7) 0.0317(6) 0.0011(5) 0.0029(5) 0.0009(5)
C8 0.0415(7) 0.0395(7) 0.0379(7) 0.0047(6) -0.0070(5) -0.0080(6)
C9 0.0274(6) 0.0421(7) 0.0598(9) 0.0138(6) -0.0044(6) -0.0051(5)
C10 0.0303(6) 0.0384(7) 0.0469(7) 0.0104(6) 0.0110(5) 0.0037(5)
C11 0.0276(6) 0.0311(6) 0.0380(6) 0.0019(5) 0.0033(5) 0.0053(5)
C12 0.0273(6) 0.0289(6) 0.0363(6) 0.0022(5) 0.0012(5) 0.0036(5)
C14 0.0308(6) 0.0311(6) 0.0313(6) 0.0052(5) 0.0036(5) -0.0012(5)
C15 0.0321(6) 0.0309(6) 0.0243(5) 0.0024(4) 0.0028(4) 0.0009(5)
C16 0.0301(6) 0.0340(6) 0.0285(6) 0.0024(5) 0.0041(4) -0.0005(5)

loop_
_atom_type_symbol
_atom_type_description
_atom_type_scat_dispersion_real
_atom_type_scat_dispersion_imag
_atom_type_scat_source
C C 0.0033 0.0016 'International Tables Vol C Tables 4.2.6.8 and 6.1.1.4'
H H 0.0000 0.0000 'International Tables Vol C Tables 4.2.6.8 and 6.1.1.4'
S S 0.1246 0.1234 'International Tables Vol C Tables 4.2.6.8 and 6.1.1.4'

loop_
_geom_angle_atom_site_label_1
_geom_angle_atom_site_label_2
_geom_angle_atom_site_label_3
_geom_angle
_geom_angle_site_symmetry_1
_geom_angle_site_symmetry_3
_geom_angle_publ_flag
C2 S1 C16 101.07(6) . . ?
C12 S2 C14 101.44(6) . . ?
C3 C2 S1 178.14(11) . . ?
C2 C3 C4 177.24(13) . . ?
C3 C4 C5 112.80(10) . . ?
C6 C5 C4 114.10(10) . . ?
C7 C6 C5 114.52(10) . . ?
C6 C7 C8 113.30(11) . . ?
C9 C8 C7 114.29(11) . . ?
C8 C9 C10 114.27(11) . . ?
C11 C10 C9 113.14(11) . . ?
C12 C11 C10 178.24(14) . . ?
C11 C12 S2 176.61(12) . . ?
C15 C14 S2 113.05(8) . . ?
C16 C15 C14 111.48(9) . . ?
C15 C16 S1 112.98(8) . . ?

loop_
_geom_bond_atom_site_label_1
_geom_bond_atom_site_label_2
_geom_bond_distance
_geom_bond_site_symmetry_2
_geom_bond_publ_flag
S1 C2 1.6934(13) . ?
S1 C16 1.8183(12) . ?
S2 C12 1.6898(12) . ?
S2 C14 1.8187(12) . ?
C2 C3 1.1942(18) . ?
C3 C4 1.4661(17) . ?
C4 C5 1.5299(18) . ?
C5 C6 1.5236(19) . ?
C6 C7 1.5213(18) . ?
C7 C8 1.5223(18) . ?
C8 C9 1.522(2) . ?
C9 C10 1.529(2) . ?
C10 C11 1.4661(17) . ?
C11 C12 1.1951(17) . ?
C14 C15 1.5206(15) . ?
C15 C16 1.5153(16) . ?

loop_
_cod_related_entry_id
_cod_related_entry_database
_cod_related_entry_code
1 ChemSpider 9185657
